data_4504297
loop_
_publ_author_name
'Wang, Cui-Juan'
'Ma, Hai-Rui'
'Wang, Yao-Yu'
'Liu, Ping'
'Zhou, Li-Jun'
'Shi, Qi-Zhen'
'Peng, Shie-Ming'

_publ_section_title
;
 Subtle Structural Changes in Coordination Chains:&#x00A0; Influence of
 the Flexibility of the Precursor Ligands and of the Solvent
;
_journal_issue 9
_journal_name_full 'Crystal Growth &amp; Design'
_journal_page_first 1811
_journal_paper_doi 10.1021/cg070246g
_journal_volume 7
_journal_year 2007
_chemical_formula_sum 'C19.5 H21 Cu N5 O4.5'
_chemical_formula_weight 460.95
_chemical_name_systematic
; 
 ? 
;
_space_group_IT_number 14
_symmetry_space_group_name_Hall '-P 2ybc'
_symmetry_space_group_name_H-M 'P 1 21/c 1'
_atom_sites_solution_hydrogens geom
_atom_sites_solution_primary direct
_atom_sites_solution_secondary difmap
_audit_creation_method SHELXL-97
_cell_angle_alpha 90.00
_cell_angle_beta 97.919(3)
_cell_angle_gamma 90.00
_cell_formula_units_Z 4
_cell_length_a 8.4903(19)
_cell_length_b 16.417(4)
_cell_length_c 16.134(4)
_cell_measurement_temperature 296(2)
_cell_volume 2227.4(9)
_computing_structure_refinement 'SHELXL-97 (Sheldrick, 1997)'
_computing_structure_solution 'SHELXS-97 (Sheldrick, 1990)'
_diffrn_ambient_temperature 296(2)
_diffrn_measured_fraction_theta_full 0.997
_diffrn_measured_fraction_theta_max 0.997
_diffrn_radiation_monochromator graphite
_diffrn_radiation_source 'fine-focus sealed tube'
_diffrn_radiation_type MoK\a
_diffrn_radiation_wavelength 0.71073
_diffrn_reflns_av_R_equivalents 0.0433
_diffrn_reflns_av_sigmaI/netI 0.0804
_diffrn_reflns_limit_h_max 10
_diffrn_reflns_limit_h_min -9
_diffrn_reflns_limit_k_max 19
_diffrn_reflns_limit_k_min -19
_diffrn_reflns_limit_l_max 19
_diffrn_reflns_limit_l_min -14
_diffrn_reflns_number 11165
_diffrn_reflns_theta_full 25.10
_diffrn_reflns_theta_max 25.10
_diffrn_reflns_theta_min 1.78
_exptl_absorpt_coefficient_mu 1.017
_exptl_absorpt_correction_T_max 0.8674
_exptl_absorpt_correction_T_min 0.7765
_exptl_crystal_density_diffrn 1.375
_exptl_crystal_density_method 'not measured'
_exptl_crystal_F_000 952
_exptl_crystal_size_max 0.26
_exptl_crystal_size_mid 0.16
_exptl_crystal_size_min 0.14
_refine_diff_density_max 0.675
_refine_diff_density_min -0.357
_refine_diff_density_rms 0.085
_refine_ls_extinction_coef 0.0018(8)
_refine_ls_extinction_expression Fc^*^=kFc[1+0.001xFc^2^\l^3^/sin(2\q)]^-1/4^
_refine_ls_extinction_method SHELXL
_refine_ls_goodness_of_fit_ref 1.023
_refine_ls_hydrogen_treatment mixed
_refine_ls_matrix_type full
_refine_ls_number_parameters 285
_refine_ls_number_reflns 3954
_refine_ls_number_restraints 1
_refine_ls_restrained_S_all 1.027
_refine_ls_R_factor_all 0.0770
_refine_ls_R_factor_gt 0.0520
_refine_ls_shift/su_max 0.001
_refine_ls_shift/su_mean 0.000
_refine_ls_structure_factor_coef Fsqd
_refine_ls_weighting_details 'calc w=1/[\s^2^(Fo^2^)+(0.0805P)^2^+1.1439P] where P=(Fo^2^+2Fc^2^)/3'
_refine_ls_weighting_scheme calc
_refine_ls_wR_factor_gt 0.1466
_refine_ls_wR_factor_ref 0.1629
_reflns_number_gt 2796
_reflns_number_total 3954
_reflns_threshold_expression >2sigma(I)
_cod_data_source_file cg070246gsi20070606_093007.cif
_cod_data_source_block xb0575m
_cod_original_formula_sum 'C19.50 H21 Cu N5 O4.50'
_cod_database_code 4504297

loop_
_symmetry_equiv_pos_as_xyz
'x, y, z'
'-x, y+1/2, -z+1/2'
'-x, -y, -z'
'x, -y-1/2, z-1/2'

loop_
_atom_site_label
_atom_site_type_symbol
_atom_site_fract_x
_atom_site_fract_y
_atom_site_fract_z
_atom_site_U_iso_or_equiv
_atom_site_adp_type
_atom_site_occupancy
_atom_site_symmetry_multiplicity
_atom_site_calc_flag
_atom_site_refinement_flags
Cu1 Cu 1.02157(6) 0.34231(3) 0.79741(3) 0.0433(2) Uani 1 1 d .
N1 N 0.8267(4) 0.3817(2) 0.8433(2) 0.0432(8) Uani 1 1 d .
N2 N 0.3953(4) 0.46255(19) 0.9124(2) 0.0432(8) Uani 1 1 d .
H2A H 0.3461 0.4245 0.9351 0.052 Uiso 1 1 calc R
N3 N 0.3798(4) 0.60172(19) 0.8740(2) 0.0422(8) Uani 1 1 d .
N4 N 0.3607(4) 0.7427(2) 0.8414(3) 0.0540(10) Uani 1 1 d .
H4A H 0.3023 0.7850 0.8449 0.065 Uiso 1 1 calc R
N5 N 0.7832(4) 0.8051(2) 0.7512(2) 0.0441(8) Uani 1 1 d .
O1 O 1.0354(3) 0.24713(17) 0.87135(19) 0.0474(7) Uani 1 1 d .
O2 O 1.1890(4) 0.33474(18) 0.9479(2) 0.0630(9) Uani 1 1 d .
O3 O 1.0123(4) 0.4382(2) 0.7260(2) 0.0578(8) Uani 1 1 d .
O4 O 0.8304(5) 0.3808(2) 0.6323(3) 0.0885(12) Uani 1 1 d .
C1 C 0.7232(5) 0.3310(2) 0.8748(3) 0.0461(10) Uani 1 1 d .
H1 H 0.7484 0.2759 0.8799 0.055 Uiso 1 1 calc R
C2 C 0.5833(5) 0.3570(2) 0.8994(3) 0.0436(10) Uani 1 1 d .
H2 H 0.5169 0.3198 0.9210 0.052 Uiso 1 1 calc R
C3 C 0.5398(4) 0.4399(2) 0.8923(2) 0.0384(9) Uani 1 1 d .
C4 C 0.6526(4) 0.4931(2) 0.8661(3) 0.0435(10) Uani 1 1 d .
H4 H 0.6356 0.5490 0.8656 0.052 Uiso 1 1 calc R
C5 C 0.7880(5) 0.4615(2) 0.8413(3) 0.0454(10) Uani 1 1 d .
H5 H 0.8585 0.4978 0.8217 0.055 Uiso 1 1 calc R
C6 C 0.3123(4) 0.5364(2) 0.9030(2) 0.0376(9) Uani 1 1 d .
C7 C 0.1609(5) 0.5365(2) 0.9265(3) 0.0449(10) Uani 1 1 d .
H7 H 0.1186 0.4897 0.9473 0.054 Uiso 1 1 calc R
C8 C 0.0753(5) 0.6080(2) 0.9182(3) 0.0489(11) Uani 1 1 d .
H8 H -0.0267 0.6100 0.9330 0.059 Uiso 1 1 calc R
C9 C 0.1414(5) 0.6762(3) 0.8881(3) 0.0511(12) Uani 1 1 d .
H9 H 0.0855 0.7250 0.8816 0.061 Uiso 1 1 calc R
C10 C 0.2951(5) 0.6701(2) 0.8673(3) 0.0419(10) Uani 1 1 d .
C11 C 0.5006(5) 0.7582(3) 0.8115(3) 0.0440(10) Uani 1 1 d .
C12 C 0.5499(5) 0.8405(2) 0.8104(3) 0.0446(10) Uani 1 1 d .
H12 H 0.4886 0.8811 0.8304 0.054 Uiso 1 1 calc R
C13 C 0.6857(5) 0.8603(3) 0.7805(3) 0.0457(10) Uani 1 1 d .
H13 H 0.7140 0.9150 0.7798 0.055 Uiso 1 1 calc R
C14 C 0.7372(5) 0.7272(3) 0.7515(3) 0.0495(11) Uani 1 1 d .
H14 H 0.8014 0.6882 0.7310 0.059 Uiso 1 1 calc R
C15 C 0.5991(5) 0.7009(2) 0.7807(3) 0.0481(10) Uani 1 1 d .
H15 H 0.5728 0.6459 0.7796 0.058 Uiso 1 1 calc R
C16 C 1.1260(5) 0.2668(2) 0.9378(3) 0.0429(10) Uani 1 1 d .
C17 C 1.1540(6) 0.2034(3) 1.0060(3) 0.0663(14) Uani 1 1 d .
H17A H 1.2430 0.1700 0.9971 0.099 Uiso 1 1 calc R
H17B H 1.0610 0.1700 1.0049 0.099 Uiso 1 1 calc R
H17C H 1.1760 0.2299 1.0594 0.099 Uiso 1 1 calc R
C18 C 0.9151(6) 0.4381(3) 0.6590(3) 0.0562(12) Uani 1 1 d .
C19 C 0.9049(9) 0.5168(4) 0.6114(5) 0.108(2) Uani 1 1 d .
H19A H 0.9674 0.5130 0.5663 0.163 Uiso 1 1 calc R
H19B H 0.9445 0.5603 0.6482 0.163 Uiso 1 1 calc R
H19C H 0.7960 0.5274 0.5891 0.163 Uiso 1 1 calc R
O5 O 0.403(2) 0.5692(11) 0.5961(9) 0.208(7) Uani 0.50 1 d PD
H5A H 0.3951 0.5202 0.5867 0.312 Uiso 0.50 1 calc PR
C20 C 0.412(2) 0.6099(14) 0.5230(12) 0.165(9) Uani 0.50 1 d PD
H20A H 0.3228 0.6458 0.5113 0.247 Uiso 0.50 1 calc PR
H20B H 0.4118 0.5714 0.4782 0.247 Uiso 0.50 1 calc PR
H20C H 0.5089 0.6411 0.5283 0.247 Uiso 0.50 1 calc PR

loop_
_atom_site_aniso_label
_atom_site_aniso_U_11
_atom_site_aniso_U_22
_atom_site_aniso_U_33
_atom_site_aniso_U_23
_atom_site_aniso_U_13
_atom_site_aniso_U_12
Cu1 0.0391(3) 0.0429(3) 0.0510(4) 0.0047(2) 0.0176(2) 0.0079(2)
N1 0.0373(18) 0.0436(19) 0.051(2) 0.0042(16) 0.0158(16) 0.0046(15)
N2 0.0310(17) 0.0396(18) 0.063(2) 0.0017(17) 0.0195(16) -0.0045(14)
N3 0.0345(18) 0.0403(18) 0.054(2) -0.0004(16) 0.0157(15) -0.0003(15)
N4 0.039(2) 0.0411(19) 0.088(3) 0.0131(19) 0.0286(19) 0.0022(16)
N5 0.0443(19) 0.0450(19) 0.045(2) -0.0011(16) 0.0146(16) -0.0069(16)
O1 0.0454(17) 0.0467(16) 0.0526(18) 0.0020(14) 0.0152(15) 0.0082(13)
O2 0.061(2) 0.0446(18) 0.089(3) -0.0055(17) 0.0285(18) -0.0113(15)
O3 0.0494(18) 0.059(2) 0.069(2) 0.0154(17) 0.0246(17) 0.0096(15)
O4 0.098(3) 0.066(2) 0.106(3) -0.010(2) 0.032(3) -0.024(2)
C1 0.042(2) 0.040(2) 0.059(3) 0.005(2) 0.013(2) 0.0038(18)
C2 0.036(2) 0.041(2) 0.055(3) -0.0005(19) 0.0120(19) -0.0038(18)
C3 0.030(2) 0.040(2) 0.047(2) -0.0040(18) 0.0116(17) -0.0031(17)
C4 0.034(2) 0.033(2) 0.065(3) -0.0010(19) 0.014(2) 0.0011(17)
C5 0.040(2) 0.041(2) 0.058(3) 0.003(2) 0.015(2) -0.0012(18)
C6 0.033(2) 0.035(2) 0.047(2) -0.0046(18) 0.0129(17) -0.0013(16)
C7 0.039(2) 0.040(2) 0.060(3) -0.005(2) 0.021(2) -0.0081(18)
C8 0.032(2) 0.047(2) 0.071(3) -0.005(2) 0.020(2) -0.0020(19)
C9 0.040(2) 0.042(2) 0.075(3) 0.001(2) 0.021(2) 0.0009(18)
C10 0.036(2) 0.039(2) 0.053(3) -0.0005(19) 0.0161(19) -0.0028(17)
C11 0.038(2) 0.046(2) 0.050(3) 0.0099(19) 0.0138(19) 0.0004(18)
C12 0.040(2) 0.039(2) 0.058(3) 0.0064(19) 0.017(2) 0.0022(17)
C13 0.044(2) 0.042(2) 0.052(3) 0.0016(19) 0.008(2) -0.0058(19)
C14 0.049(3) 0.048(2) 0.056(3) -0.004(2) 0.023(2) -0.002(2)
C15 0.053(3) 0.039(2) 0.056(3) 0.006(2) 0.020(2) -0.008(2)
C16 0.040(2) 0.037(2) 0.056(3) -0.0003(19) 0.023(2) 0.0042(18)
C17 0.085(4) 0.053(3) 0.060(3) 0.005(2) 0.006(3) 0.010(3)
C18 0.062(3) 0.045(3) 0.068(3) 0.012(2) 0.031(3) 0.009(2)
C19 0.149(7) 0.067(4) 0.103(5) 0.033(4) -0.006(5) -0.001(4)
O5 0.221(17) 0.26(2) 0.155(13) -0.078(14) 0.065(12) -0.043(17)
C20 0.088(12) 0.25(3) 0.146(17) 0.058(18) -0.026(12) -0.052(13)

loop_
_atom_type_symbol
_atom_type_description
_atom_type_scat_dispersion_real
_atom_type_scat_dispersion_imag
_atom_type_scat_source
C C 0.0033 0.0016 'International Tables Vol C Tables 4.2.6.8 and 6.1.1.4'
H H 0.0000 0.0000 'International Tables Vol C Tables 4.2.6.8 and 6.1.1.4'
N N 0.0061 0.0033 'International Tables Vol C Tables 4.2.6.8 and 6.1.1.4'
O O 0.0106 0.0060 'International Tables Vol C Tables 4.2.6.8 and 6.1.1.4'
Cu Cu 0.3201 1.2651 'International Tables Vol C Tables 4.2.6.8 and 6.1.1.4'

loop_
_geom_angle_atom_site_label_1
_geom_angle_atom_site_label_2
_geom_angle_atom_site_label_3
_geom_angle
_geom_angle_site_symmetry_3
O3 Cu1 O1 178.48(14) .
O3 Cu1 N1 89.42(13) .
O1 Cu1 N1 90.87(12) .
O3 Cu1 N5 89.03(13) 2_746
O1 Cu1 N5 90.69(12) 2_746
N1 Cu1 N5 178.42(13) 2_746
C5 N1 C1 115.8(3) .
C5 N1 Cu1 120.9(3) .
C1 N1 Cu1 123.3(3) .
C3 N2 C6 131.8(3) .
C3 N2 H2A 114.1 .
C6 N2 H2A 114.1 .
C10 N3 C6 117.1(3) .
C11 N4 C10 131.6(3) .
C11 N4 H4A 114.2 .
C10 N4 H4A 114.2 .
C14 N5 C13 116.4(4) .
C14 N5 Cu1 123.0(3) 2_756
C13 N5 Cu1 120.4(3) 2_756
C16 O1 Cu1 106.8(3) .
C18 O3 Cu1 118.2(3) .
N1 C1 C2 123.3(4) .
N1 C1 H1 118.4 .
C2 C1 H1 118.4 .
C1 C2 C3 120.3(4) .
C1 C2 H2 119.9 .
C3 C2 H2 119.9 .
N2 C3 C4 125.2(4) .
N2 C3 C2 118.5(3) .
C4 C3 C2 116.3(3) .
C5 C4 C3 119.2(4) .
C5 C4 H4 120.4 .
C3 C4 H4 120.4 .
N1 C5 C4 124.8(4) .
N1 C5 H5 117.6 .
C4 C5 H5 117.6 .
N3 C6 C7 123.6(3) .
N3 C6 N2 120.1(3) .
C7 C6 N2 116.3(3) .
C8 C7 C6 118.1(4) .
C8 C7 H7 121.0 .
C6 C7 H7 121.0 .
C9 C8 C7 119.6(4) .
C9 C8 H8 120.2 .
C7 C8 H8 120.2 .
C8 C9 C10 117.9(4) .
C8 C9 H9 121.0 .
C10 C9 H9 121.0 .
N3 C10 C9 123.7(4) .
N3 C10 N4 120.6(3) .
C9 C10 N4 115.7(4) .
N4 C11 C15 126.4(4) .
N4 C11 C12 117.1(4) .
C15 C11 C12 116.5(4) .
C13 C12 C11 120.2(4) .
C13 C12 H12 119.9 .
C11 C12 H12 119.9 .
C12 C13 N5 123.9(4) .
C12 C13 H13 118.1 .
N5 C13 H13 118.1 .
N5 C14 C15 123.9(4) .
N5 C14 H14 118.1 .
C15 C14 H14 118.1 .
C14 C15 C11 119.1(4) .
C14 C15 H15 120.4 .
C11 C15 H15 120.4 .
O2 C16 O1 122.7(4) .
O2 C16 C17 120.2(4) .
O1 C16 C17 117.1(4) .
C16 C17 H17A 109.5 .
C16 C17 H17B 109.5 .
H17A C17 H17B 109.5 .
C16 C17 H17C 109.5 .
H17A C17 H17C 109.5 .
H17B C17 H17C 109.5 .
O4 C18 O3 125.7(5) .
O4 C18 C19 119.4(6) .
O3 C18 C19 114.9(5) .
C18 C19 H19A 109.5 .
C18 C19 H19B 109.5 .
H19A C19 H19B 109.5 .
C18 C19 H19C 109.5 .
H19A C19 H19C 109.5 .
H19B C19 H19C 109.5 .
C20 O5 H5A 109.5 .
O5 C20 H20A 109.5 .
O5 C20 H20B 109.5 .
H20A C20 H20B 109.5 .
O5 C20 H20C 109.5 .
H20A C20 H20C 109.5 .
H20B C20 H20C 109.5 .

loop_
_geom_bond_atom_site_label_1
_geom_bond_atom_site_label_2
_geom_bond_distance
_geom_bond_site_symmetry_2
Cu1 O3 1.945(3) .
Cu1 O1 1.960(3) .
Cu1 N1 2.010(3) .
Cu1 N5 2.023(3) 2_746
N1 C5 1.351(5) .
N1 C1 1.359(5) .
N2 C3 1.363(5) .
N2 C6 1.400(5) .
N2 H2A 0.8600 .
N3 C10 1.329(5) .
N3 C6 1.331(5) .
N4 C11 1.366(5) .
N4 C10 1.404(5) .
N4 H4A 0.8600 .
N5 C14 1.338(5) .
N5 C13 1.355(5) .
N5 Cu1 2.023(3) 2_756
O1 C16 1.273(5) .
O2 C16 1.237(5) .
O3 C18 1.267(6) .
O4 C18 1.226(6) .
C1 C2 1.371(6) .
C1 H1 0.9300 .
C2 C3 1.411(5) .
C2 H2 0.9300 .
C3 C4 1.403(5) .
C4 C5 1.370(5) .
C4 H4 0.9300 .
C5 H5 0.9300 .
C6 C7 1.389(5) .
C7 C8 1.376(6) .
C7 H7 0.9300 .
C8 C9 1.372(6) .
C8 H8 0.9300 .
C9 C10 1.394(6) .
C9 H9 0.9300 .
C11 C15 1.395(6) .
C11 C12 1.415(6) .
C12 C13 1.350(5) .
C12 H12 0.9300 .
C13 H13 0.9300 .
C14 C15 1.390(6) .
C14 H14 0.9300 .
C15 H15 0.9300 .
C16 C17 1.509(6) .
C17 H17A 0.9600 .
C17 H17B 0.9600 .
C17 H17C 0.9600 .
C18 C19 1.500(7) .
C19 H19A 0.9600 .
C19 H19B 0.9600 .
C19 H19C 0.9600 .
O5 C20 1.366(9) .
O5 H5A 0.8200 .
C20 H20A 0.9600 .
C20 H20B 0.9600 .
C20 H20C 0.9600 .

loop_
_geom_hbond_atom_site_label_D
_geom_hbond_atom_site_label_H
_geom_hbond_atom_site_label_A
_geom_hbond_distance_DH
_geom_hbond_distance_HA
_geom_hbond_distance_DA
_geom_hbond_angle_DHA
_geom_hbond_site_symmetry_A
N4 H4A O4 0.86 2.00 2.853(5) 173.2 2_656
N2 H2A O2 0.86 2.02 2.842(4) 160.1 1_455

loop_
_geom_torsion_atom_site_label_1
_geom_torsion_atom_site_label_2
_geom_torsion_atom_site_label_3
_geom_torsion_atom_site_label_4
_geom_torsion
_geom_torsion_site_symmetry_1
O3 Cu1 N1 C5 -24.1(3) .
O1 Cu1 N1 C5 154.5(3) .
N5 Cu1 N1 C5 -35(5) 2_746
O3 Cu1 N1 C1 153.3(4) .
O1 Cu1 N1 C1 -28.2(4) .
N5 Cu1 N1 C1 143(5) 2_746
O3 Cu1 O1 C16 9(4) .
N1 Cu1 O1 C16 -92.2(2) .
N5 Cu1 O1 C16 88.1(2) 2_746
O1 Cu1 O3 C18 179(100) .
N1 Cu1 O3 C18 -80.0(3) .
N5 Cu1 O3 C18 99.7(3) 2_746
C5 N1 C1 C2 3.3(6) .
Cu1 N1 C1 C2 -174.2(3) .
N1 C1 C2 C3 0.4(7) .
C6 N2 C3 C4 9.7(7) .
C6 N2 C3 C2 -171.7(4) .
C1 C2 C3 N2 175.9(4) .
C1 C2 C3 C4 -5.3(6) .
N2 C3 C4 C5 -174.8(4) .
C2 C3 C4 C5 6.5(6) .
C1 N1 C5 C4 -2.0(6) .
Cu1 N1 C5 C4 175.6(3) .
C3 C4 C5 N1 -3.1(7) .
C10 N3 C6 C7 -0.4(6) .
C10 N3 C6 N2 -179.4(4) .
C3 N2 C6 N3 -4.6(7) .
C3 N2 C6 C7 176.4(4) .
N3 C6 C7 C8 1.0(6) .
N2 C6 C7 C8 180.0(4) .
C6 C7 C8 C9 -0.6(7) .
C7 C8 C9 C10 -0.4(7) .
C6 N3 C10 C9 -0.6(6) .
C6 N3 C10 N4 176.8(4) .
C8 C9 C10 N3 1.0(7) .
C8 C9 C10 N4 -176.5(4) .
C11 N4 C10 N3 7.5(8) .
C11 N4 C10 C9 -174.9(5) .
C10 N4 C11 C15 16.4(8) .
C10 N4 C11 C12 -164.6(5) .
N4 C11 C12 C13 -178.9(4) .
C15 C11 C12 C13 0.2(6) .
C11 C12 C13 N5 -0.9(7) .
C14 N5 C13 C12 1.3(6) .
Cu1 N5 C13 C12 177.0(3) 2_756
C13 N5 C14 C15 -0.9(7) .
Cu1 N5 C14 C15 -176.5(3) 2_756
N5 C14 C15 C11 0.2(7) .
N4 C11 C15 C14 179.2(4) .
C12 C11 C15 C14 0.2(6) .
Cu1 O1 C16 O2 -0.4(4) .
Cu1 O1 C16 C17 179.1(3) .
Cu1 O3 C18 O4 -3.9(6) .
Cu1 O3 C18 C19 174.9(4) .
